data_2212974
loop_
_publ_author_name
'Elena V. Savinkina'
'Eugeny A. Buravlev'
'Ilia A. Zamilatskov'
'Dmitry V. Albov'

_publ_section_title
;
 Bis(acetamide-\k<i>O</i>)diiodidozinc(II)
;
_journal_coeditor_code NG2233
_journal_issue 4
_journal_name_full 'Acta Crystallographica Section E'
_journal_page_first m1094
_journal_page_last m1095
_journal_paper_doi 10.1107/S1600536807011944
_journal_volume 63
_journal_year 2007
_chemical_formula_iupac '[Zn I2 (C2 H5 N O)2]'
_chemical_formula_moiety 'C4 H10 I2 N2 O2 Zn'
_chemical_formula_sum 'C4 H10 I2 N2 O2 Zn'
_chemical_formula_weight 437.31
_chemical_name_systematic
;
Bis(acetamide-\k<i>O</i>)diiodidozinc(II)
;
_space_group_IT_number 15
_symmetry_cell_setting monoclinic
_symmetry_space_group_name_Hall '-C 2yc'
_symmetry_space_group_name_H-M 'C 1 2/c 1'
_audit_creation_method 'WinGX routine CIF_UPDATE'
_cell_angle_alpha 90
_cell_angle_beta 129.04(4)
_cell_angle_gamma 90
_cell_formula_units_Z 16
_cell_length_a 18.621(7)
_cell_length_b 22.772(9)
_cell_length_c 14.350(6)
_cell_measurement_reflns_used 25
_cell_measurement_temperature 293(2)
_cell_measurement_theta_max 15
_cell_measurement_theta_min 14
_cell_volume 4726(4)
_computing_cell_refinement 'CAD-4 EXPRESS'
_computing_data_collection 'CAD-4 EXPRESS (Enraf--Nonius, 1994)'
_computing_data_reduction 'XCAD4 (Harms & Wocadlo, 1995)'
_computing_molecular_graphics 'ORTEP-3 for Windows (Farrugia, 1997)'
_computing_publication_material 'WinGX (Farrugia, 1999)'
_computing_structure_refinement 'SHELXL97 (Sheldrick, 1997)'
_computing_structure_solution 'SHELXS97 (Sheldrick, 1997)'
_diffrn_measured_fraction_theta_full 1
_diffrn_measured_fraction_theta_max 1
_diffrn_measurement_device '\k-geometry diffractometer'
_diffrn_measurement_device_type 'Enraf--Nonius CAD-4'
_diffrn_measurement_method 'nonprofiled \w'
_diffrn_radiation_type MoK\a
_diffrn_radiation_wavelength 0.71073
_diffrn_reflns_av_R_equivalents 0
_diffrn_reflns_limit_h_max 22
_diffrn_reflns_limit_h_min -16
_diffrn_reflns_limit_k_max 28
_diffrn_reflns_limit_k_min 0
_diffrn_reflns_limit_l_max 17
_diffrn_reflns_limit_l_min -17
_diffrn_reflns_number 4636
_diffrn_reflns_theta_full 25.97
_diffrn_reflns_theta_max 25.97
_diffrn_reflns_theta_min 1.67
_diffrn_standards_decay_% 1
_diffrn_standards_interval_time 60
_diffrn_standards_number 1
_exptl_absorpt_coefficient_mu 7.27
_exptl_absorpt_correction_T_max 0.130
_exptl_absorpt_correction_T_min 0.113
_exptl_absorpt_correction_type psi-scan
_exptl_absorpt_process_details '(North <i>et al.</i>,  1968)'
_exptl_crystal_colour colourless
_exptl_crystal_density_diffrn 2.458
_exptl_crystal_density_method 'not measured'
_exptl_crystal_description prism
_exptl_crystal_F_000 3200
_exptl_crystal_size_max 0.3
_exptl_crystal_size_mid 0.3
_exptl_crystal_size_min 0.3
_refine_diff_density_max 1.353
_refine_diff_density_min -1.142
_refine_ls_extinction_method none
_refine_ls_goodness_of_fit_ref 1.001
_refine_ls_hydrogen_treatment constr
_refine_ls_matrix_type full
_refine_ls_number_parameters 203
_refine_ls_number_reflns 4636
_refine_ls_number_restraints 0
_refine_ls_restrained_S_all 1.002
_refine_ls_R_factor_gt 0.0637
_refine_ls_shift/su_max 0
_refine_ls_structure_factor_coef Fsqd
_refine_ls_weighting_details 'calc w=1/[\s^2^(Fo^2^)+(0.1105P)^2^] where P=(Fo^2^+2Fc^2^)/3'
_refine_ls_weighting_scheme calc
_refine_ls_wR_factor_ref 0.1758
_reflns_number_gt 3156
_reflns_number_total 4636
_reflns_threshold_expression I>2\s(I)
_cod_data_source_file ng2233.cif
_cod_data_source_block I
_cod_original_sg_symbol_H-M 'C 2/c'
_cod_database_code 2212974
_cod_database_fobs_code 2212974

loop_
_symmetry_equiv_pos_as_xyz
'x, y, z'
'-x, y, -z+1/2'
'x+1/2, y+1/2, z'
'-x+1/2, y+1/2, -z+1/2'
'-x, -y, -z'
'x, -y, z-1/2'
'-x+1/2, -y+1/2, -z'
'x+1/2, -y+1/2, z-1/2'

loop_
_atom_site_type_symbol
_atom_site_label
_atom_site_fract_x
_atom_site_fract_y
_atom_site_fract_z
_atom_site_U_iso_or_equiv
_atom_site_adp_type
_atom_site_calc_flag
_atom_site_refinement_flags
_atom_site_occupancy
I I1 0.38220(5) -0.02830(4) 0.05345(8) 0.0612(3) Uani d . 1
I I2 0.15157(6) 0.00371(4) 0.05311(7) 0.0578(3) Uani d . 1
Zn Zn1 0.21498(9) 0.00023(5) -0.06095(11) 0.0420(3) Uani d . 1
O O1 0.2085(5) 0.0803(3) -0.1169(7) 0.058(2) Uani d . 1
O O2 0.1165(5) -0.0387(3) -0.2159(6) 0.0467(18) Uani d . 1
N N1 0.0696(7) 0.0870(5) -0.2929(9) 0.064(3) Uani d . 1
H H1A 0.06 0.0502 -0.292 0.077 Uiso calc R 1
H H1B 0.0277 0.1084 -0.3528 0.077 Uiso calc R 1
N N2 0.0269(7) -0.1053(4) -0.3515(8) 0.058(3) Uani d . 1
H H2A -0.0137 -0.0788 -0.397 0.07 Uiso calc R 1
H H2B 0.0167 -0.1413 -0.3749 0.07 Uiso calc R 1
C C11 0.1471(8) 0.1103(4) -0.2042(10) 0.045(3) Uani d . 1
C C12 0.1633(11) 0.1722(5) -0.2088(13) 0.075(4) Uani d . 1
H H12A 0.1761 0.192 -0.1406 0.112 Uiso calc R 1
H H12B 0.1094 0.1892 -0.2811 0.112 Uiso calc R 1
H H12C 0.2151 0.1765 -0.2077 0.112 Uiso calc R 1
C C21 0.1024(8) -0.0912(5) -0.2489(10) 0.044(2) Uani d . 1
C C22 0.1652(11) -0.1377(5) -0.1738(13) 0.078(4) Uani d . 1
H H22A 0.2219 -0.1328 -0.1614 0.117 Uiso calc R 1
H H22B 0.1379 -0.1748 -0.2119 0.117 Uiso calc R 1
H H22C 0.1778 -0.1366 -0.0978 0.117 Uiso calc R 1
I I3 0.11640(6) 0.20519(4) 0.02417(8) 0.0609(3) Uani d . 1
I I4 -0.11592(6) 0.25135(4) 0.00717(8) 0.0636(3) Uani d . 1
Zn Zn2 -0.00297(9) 0.28218(5) -0.02501(11) 0.0446(3) Uani d . 1
O O3 0.0606(6) 0.3575(3) 0.0512(7) 0.060(2) Uani d . 1
O O4 -0.0632(6) 0.3033(3) -0.1932(6) 0.054(2) Uani d . 1
N N3 0.1394(8) 0.4278(4) 0.1771(9) 0.071(3) Uani d . 1
H H3A 0.1282 0.4501 0.1209 0.085 Uiso calc R 1
H H3B 0.1724 0.4406 0.2496 0.085 Uiso calc R 1
N N4 -0.1366(8) 0.3462(5) -0.3707(9) 0.070(3) Uani d . 1
H H4A -0.1298 0.3152 -0.3986 0.084 Uiso calc R 1
H H4B -0.1648 0.3763 -0.4161 0.084 Uiso calc R 1
C C31 0.1077(8) 0.3767(5) 0.1535(10) 0.049(3) Uani d . 1
C C32 0.1248(10) 0.3395(6) 0.2518(12) 0.076(4) Uani d . 1
H H32A 0.0692 0.3189 0.2225 0.114 Uiso calc R 1
H H32B 0.1434 0.364 0.318 0.114 Uiso calc R 1
H H32C 0.1729 0.3116 0.2778 0.114 Uiso calc R 1
C C41 -0.1033(8) 0.3475(5) -0.2559(10) 0.045(3) Uani d . 1
C C42 -0.1172(13) 0.3982(7) -0.2134(16) 0.108(6) Uani d U 1
H H42A -0.1623 0.3903 -0.2028 0.162 Uiso calc R 1
H H42B -0.1388 0.4294 -0.2704 0.162 Uiso calc R 1
H H42C -0.0599 0.4095 -0.138 0.162 Uiso calc R 1

loop_
_atom_site_aniso_label
_atom_site_aniso_U_11
_atom_site_aniso_U_22
_atom_site_aniso_U_33
_atom_site_aniso_U_12
_atom_site_aniso_U_13
_atom_site_aniso_U_23
I1 0.0469(4) 0.0696(5) 0.0598(5) 0.0097(4) 0.0302(4) 0.0153(4)
I2 0.0543(5) 0.0774(6) 0.0445(5) 0.0058(4) 0.0325(4) -0.0001(4)
Zn1 0.0461(7) 0.0370(6) 0.0367(7) 0.0007(5) 0.0231(6) 0.0042(5)
O1 0.059(5) 0.042(4) 0.061(5) 0.002(4) 0.031(4) 0.018(4)
O2 0.057(5) 0.038(4) 0.041(4) -0.003(3) 0.029(4) -0.007(3)
N1 0.064(7) 0.052(6) 0.054(6) 0.012(5) 0.026(6) 0.020(5)
N2 0.061(6) 0.050(5) 0.050(6) -0.006(5) 0.028(5) -0.019(4)
C11 0.063(7) 0.039(5) 0.043(6) 0.004(5) 0.039(6) 0.002(5)
C12 0.116(12) 0.040(6) 0.079(10) 0.006(7) 0.067(10) 0.024(6)
C21 0.061(7) 0.045(6) 0.042(6) -0.002(5) 0.039(6) 0.000(5)
C22 0.097(11) 0.051(7) 0.072(10) -0.007(7) 0.045(9) 0.002(6)
I3 0.0630(5) 0.0600(5) 0.0689(6) 0.0073(4) 0.0459(5) 0.0091(4)
I4 0.0721(6) 0.0628(5) 0.0793(6) 0.0006(4) 0.0589(5) 0.0044(4)
Zn2 0.0594(8) 0.0389(6) 0.0365(7) -0.0075(6) 0.0307(6) -0.0012(5)
O3 0.072(5) 0.053(4) 0.036(4) -0.026(4) 0.025(4) -0.015(3)
O4 0.072(5) 0.045(4) 0.026(4) -0.006(4) 0.022(4) 0.001(3)
N3 0.096(8) 0.059(6) 0.047(6) -0.021(6) 0.039(6) -0.013(5)
N4 0.084(8) 0.076(7) 0.045(6) 0.016(6) 0.037(6) 0.011(5)
C31 0.050(6) 0.047(6) 0.050(7) -0.007(5) 0.031(6) -0.014(5)
C32 0.101(11) 0.059(7) 0.053(8) 0.002(8) 0.041(8) -0.002(6)
C41 0.058(7) 0.049(6) 0.042(6) 0.011(5) 0.038(6) 0.007(5)
C42 0.128(10) 0.095(9) 0.092(9) 0.024(7) 0.065(7) 0.008(7)

loop_
_atom_type_symbol
_atom_type_description
_atom_type_scat_dispersion_real
_atom_type_scat_dispersion_imag
_atom_type_scat_source
C C 0.0033 0.0016 'International Tables Vol C Tables 4.2.6.8 and 6.1.1.4'
H H 0 0 'International Tables Vol C Tables 4.2.6.8 and 6.1.1.4'
I I -0.4742 1.8119 'International Tables Vol C Tables 4.2.6.8 and 6.1.1.4'
N N 0.0061 0.0033 'International Tables Vol C Tables 4.2.6.8 and 6.1.1.4'
O O 0.0106 0.006 'International Tables Vol C Tables 4.2.6.8 and 6.1.1.4'
Zn Zn 0.2839 1.4301 'International Tables Vol C Tables 4.2.6.8 and 6.1.1.4'

loop_
_geom_angle_atom_site_label_1
_geom_angle_atom_site_label_2
_geom_angle_atom_site_label_3
_geom_angle
_geom_angle_publ_flag
O1 Zn1 O2 100.4(3) y
O1 Zn1 I1 103.7(2) y
O2 Zn1 I1 120.2(2) y
O1 Zn1 I2 107.4(3) y
O2 Zn1 I2 104.9(2) y
I1 Zn1 I2 118.05(7) y
C11 O1 Zn1 134.7(7) n
C21 O2 Zn1 132.5(7) n
C11 N1 H1A 120 n
C11 N1 H1B 120 n
H1A N1 H1B 120 n
C21 N2 H2A 120 n
C21 N2 H2B 120 n
H2A N2 H2B 120 n
O1 C11 N1 121.1(10) n
O1 C11 C12 119.6(11) n
N1 C11 C12 119.3(11) n
C11 C12 H12A 109.5 n
C11 C12 H12B 109.5 n
H12A C12 H12B 109.5 n
C11 C12 H12C 109.5 n
H12A C12 H12C 109.5 n
H12B C12 H12C 109.5 n
O2 C21 N2 119.5(10) n
O2 C21 C22 122.9(11) n
N2 C21 C22 117.6(10) n
C21 C22 H22A 109.5 n
C21 C22 H22B 109.5 n
H22A C22 H22B 109.5 n
C21 C22 H22C 109.5 n
H22A C22 H22C 109.5 n
H22B C22 H22C 109.5 n
O4 Zn2 O3 98.4(3) y
O4 Zn2 I4 113.2(3) y
O3 Zn2 I4 114.8(3) y
O4 Zn2 I3 103.3(3) y
O3 Zn2 I3 109.2(3) y
I4 Zn2 I3 116.05(6) y
C31 O3 Zn2 134.5(8) n
C41 O4 Zn2 134.7(7) n
C31 N3 H3A 120 n
C31 N3 H3B 120 n
H3A N3 H3B 120 n
C41 N4 H4A 120 n
C41 N4 H4B 120 n
H4A N4 H4B 120 n
O3 C31 N3 121.2(12) n
O3 C31 C32 119.7(11) n
N3 C31 C32 119.1(11) n
C31 C32 H32A 109.5 n
C31 C32 H32B 109.5 n
H32A C32 H32B 109.5 n
C31 C32 H32C 109.5 n
H32A C32 H32C 109.5 n
H32B C32 H32C 109.5 n
O4 C41 N4 118.2(10) n
O4 C41 C42 123.0(12) n
N4 C41 C42 118.8(12) n
C41 C42 H42A 109.5 n
C41 C42 H42B 109.5 n
H42A C42 H42B 109.5 n
C41 C42 H42C 109.5 n
H42A C42 H42C 109.5 n
H42B C42 H42C 109.5 n

loop_
_geom_bond_atom_site_label_1
_geom_bond_atom_site_label_2
_geom_bond_distance
_geom_bond_publ_flag
I1 Zn1 2.525(2) y
I2 Zn1 2.5523(17) y
Zn1 O1 1.966(7) y
Zn1 O2 1.990(7) y
O1 C11 1.240(13) n
O2 C21 1.250(12) n
N1 C11 1.292(14) n
N1 H1A 0.86 n
N1 H1B 0.86 n
N2 C21 1.281(14) n
N2 H2A 0.86 n
N2 H2B 0.86 n
C11 C12 1.452(15) n
C12 H12A 0.96 n
C12 H12B 0.96 n
C12 H12C 0.96 n
C21 C22 1.437(17) n
C22 H22A 0.96 n
C22 H22B 0.96 n
C22 H22C 0.96 n
I3 Zn2 2.5565(17) y
I4 Zn2 2.5206(17) y
Zn2 O4 1.976(7) y
Zn2 O3 1.977(7) y
O3 C31 1.223(13) n
O4 C41 1.239(12) n
N3 C31 1.251(14) n
N3 H3A 0.86 n
N3 H3B 0.86 n
N4 C41 1.346(14) n
N4 H4A 0.86 n
N4 H4B 0.86 n
C31 C32 1.498(17) n
C32 H32A 0.96 n
C32 H32B 0.96 n
C32 H32C 0.96 n
C41 C42 1.402(19) n
C42 H42A 0.96 n
C42 H42B 0.96 n
C42 H42C 0.96 n

loop_
_geom_hbond_atom_site_label_D
_geom_hbond_atom_site_label_H
_geom_hbond_atom_site_label_A
_geom_hbond_site_symmetry_A
_geom_hbond_distance_DH
_geom_hbond_distance_HA
_geom_hbond_distance_DA
_geom_hbond_angle_DHA
_geom_hbond_publ_flag
N1 H1A O2 . 0.86 2.22 2.995(12) 149 yes
N4 H4B O1 8_455 0.86 2.51 3.281(13) 150 yes
